data_7151246
loop_
_publ_author_name
'Bull, Steven D.'
'Davies, Stephen G.'
'Garner, A. Christopher'
'Kruchinin, Dennis'
'Key, Min-Suk'
'Roberts, Paul M.'
'Savory, Edward D.'
'Smith, Andrew D.'
'Thomson, James E.'

_publ_section_title
;
 SuperQuat 5,5-dimethyl-4-iso-propyloxazolidin-2-one as a mimic of
 Evans 4-tert-butyloxazolidin-2-one.
;
_journal_issue 15
_journal_name_full 'Organic &amp; biomolecular chemistry'
_journal_page_first 2945
_journal_page_last 2964
_journal_paper_doi 10.1039/b605244d
_journal_volume 4
_journal_year 2006
_chemical_absolute_configuration unk
_chemical_formula_moiety 'C17 H25 N1 O3'
_chemical_formula_sum 'C17 H25 N O3'
_chemical_formula_weight 291.39
_space_group_IT_number 19
_symmetry_cell_setting orthorhombic
_symmetry_Int_Tables_number 19
_symmetry_space_group_name_Hall 'P 2ac 2ab'
_symmetry_space_group_name_H-M 'P 21 21 21'
_atom_sites_solution_hydrogens geom
_atom_sites_solution_primary direct
_audit_creation_date 04-18-08
_audit_creation_method CRYSTALS_ver_12-03-99
_cell_angle_alpha 90
_cell_angle_beta 90
_cell_angle_gamma 90
_cell_formula_units_Z 4
_cell_length_a 7.2402(1)
_cell_length_b 11.8197(2)
_cell_length_c 18.4670(5)
_cell_measurement_reflns_used 1967
_cell_measurement_temperature 190
_cell_measurement_theta_max 27
_cell_measurement_theta_min 5
_cell_volume 1580.35(5)
_computing_cell_refinement
;
Denzo/Scalepack (Otwinowski & Minor, 1996)
;
_computing_data_collection
;
COLLECT (Nonius BV, 1997)
;
_computing_data_reduction
;
Denzo/Scalepack (Otwinowski & Minor, 1996)
;
_computing_molecular_graphics
;
CAMERON (Watkin et al 1996)
;
_computing_publication_material
;
CRYSTALS (Watkin et al 2001)
;
_computing_structure_refinement
;
CRYSTALS (Watkin et al 2001)
;
_computing_structure_solution
;
SIR92 (Altomare et al, 1994)
;
_diffrn_ambient_temperature 190
_diffrn_measured_fraction_theta_full 0.990
_diffrn_measured_fraction_theta_max 0.987
_diffrn_measurement_device_type
;
Enraf Nonius Kappa CCD
;
_diffrn_measurement_method \w
_diffrn_radiation_monochromator graphite
_diffrn_radiation_type 'Mo K\a'
_diffrn_radiation_wavelength 0.71073
_diffrn_reflns_av_R_equivalents 0.01
_diffrn_reflns_limit_h_max 9
_diffrn_reflns_limit_h_min -9
_diffrn_reflns_limit_k_max 15
_diffrn_reflns_limit_k_min -15
_diffrn_reflns_limit_l_max 23
_diffrn_reflns_limit_l_min -23
_diffrn_reflns_number 3546
_diffrn_reflns_theta_full 27.125
_diffrn_reflns_theta_max 27.469
_diffrn_reflns_theta_min 5.238
_diffrn_standards_decay_% 0.00
_diffrn_standards_interval_count 0
_diffrn_standards_interval_time 0
_diffrn_standards_number 0
_exptl_absorpt_coefficient_mu 0.083
_exptl_absorpt_correction_T_max 0.98
_exptl_absorpt_correction_T_min 0.98
_exptl_absorpt_correction_type multi-scan
_exptl_absorpt_process_details
;
Denzo/Scalepack (Otwinowski & Minor, 1996)
;
_exptl_crystal_colour ' colourless '
_exptl_crystal_density_diffrn 1.225
_exptl_crystal_description ' block '
_exptl_crystal_F_000 632.000
_exptl_crystal_size_max 0.20
_exptl_crystal_size_mid 0.20
_exptl_crystal_size_min 0.20
_refine_diff_density_max 0.17
_refine_diff_density_min -0.14
_refine_ls_extinction_coef 889.9(1004)
_refine_ls_extinction_method 'Larson 1970 Crystallographic Computing eq 22'
_refine_ls_goodness_of_fit_ref 1.0818
_refine_ls_hydrogen_treatment constr
_refine_ls_matrix_type full
_refine_ls_number_parameters 191
_refine_ls_number_reflns 1759
_refine_ls_R_factor_all 0.0387
_refine_ls_R_factor_gt 0.0318
_refine_ls_shift/su_max 0.000228
_refine_ls_structure_factor_coef F
_refine_ls_weighting_details
;
Method = Prince modified Chebychev polynomial, (Watkin, 1994)
W = [weight] * [1-(deltaF/6*sigmaF)^2]^2

1.03 0.424 0.677
;
_refine_ls_weighting_scheme calc
_refine_ls_wR_factor_all 0.0446
_refine_ls_wR_factor_gt 0.0396
_refine_ls_wR_factor_ref 0.0396
_reflns_limit_h_max 9
_reflns_limit_h_min 0
_reflns_limit_k_max 15
_reflns_limit_k_min 0
_reflns_limit_l_max 23
_reflns_limit_l_min 0
_reflns_number_gt 1759
_reflns_number_total 2050
_reflns_threshold_expression I>3.00u(I)
_cod_data_source_file b605244d.txt
_cod_data_source_block CRYSTALS_cif_2
_cod_original_formula_sum 'C17 H25 N1 O3'
_cod_database_code 7151246

loop_
_symmetry_equiv_pos_as_xyz
x,y,z
x+1/2,-y+1/2,-z
-x,y+1/2,-z+1/2
-x+1/2,-y,z+1/2

loop_
_atom_site_label
_atom_site_type_symbol
_atom_site_fract_x
_atom_site_fract_y
_atom_site_fract_z
_atom_site_U_iso_or_equiv
_atom_site_occupancy
_atom_site_adp_type
_atom_site_attached_hydrogens
N1 N -0.86687(19) -0.22039(11) -0.12508(7) 0.0244 1.0000 Uani .
C2 C -0.8292(2) -0.30722(13) -0.18064(8) 0.0260 1.0000 Uani .
C3 C -0.8400(3) -0.41438(14) -0.13348(9) 0.0319 1.0000 Uani .
O4 O -0.7812(2) -0.3723(1) -0.06179(6) 0.0335 1.0000 Uani .
C5 C -0.8193(2) -0.26109(14) -0.05617(8) 0.0276 1.0000 Uani .
O6 O -0.8087(2) -0.2108(1) -0.00001(6) 0.0356 1.0000 Uani .
C7 C -0.7114(3) -0.51064(16) -0.1539(1) 0.0434 1.0000 Uani .
C8 C -1.0383(3) -0.45503(16) -0.12651(11) 0.0422 1.0000 Uani .
C9 C -0.6459(2) -0.28499(15) -0.22085(9) 0.0324 1.0000 Uani .
C10 C -0.6676(3) -0.19457(16) -0.2795(1) 0.0387 1.0000 Uani .
C11 C -0.4852(3) -0.2547(2) -0.17072(11) 0.0482 1.0000 Uani .
C12 C -0.9617(2) -0.12007(12) -0.14176(8) 0.0242 1.0000 Uani .
C13 C -0.9700(2) -0.02962(13) -0.08469(8) 0.0229 1.0000 Uani .
C14 C -0.7748(2) 0.02573(14) -0.07046(9) 0.0299 1.0000 Uani .
C15 C -0.8392(3) 0.13139(15) -0.02858(9) 0.0349 1.0000 Uani .
C16 C -0.9585(3) 0.17526(14) -0.09164(9) 0.0322 1.0000 Uani .
C17 C -1.0930(2) 0.07330(13) -0.10448(9) 0.0262 1.0000 Uani .
C18 C -1.2690(2) 0.08012(15) -0.05965(11) 0.0357 1.0000 Uani .
C19 C -0.8197(3) 0.16976(16) -0.1525(1) 0.0366 1.0000 Uani .
C20 C -0.7126(2) 0.07981(16) -0.1409(1) 0.0354 1.0000 Uani .
O21 O -1.02730(19) -0.1103(1) -0.20204(6) 0.0344 1.0000 Uani .
H21 H -0.9166 -0.3072 -0.2231 0.0304 1.0000 Uiso .
H71 H -0.7253 -0.5756 -0.1203 0.0517 1.0000 Uiso .
H72 H -0.7343 -0.5352 -0.2048 0.0517 1.0000 Uiso .
H73 H -0.5775 -0.4827 -0.1508 0.0517 1.0000 Uiso .
H81 H -1.0446 -0.5256 -0.0953 0.0503 1.0000 Uiso .
H82 H -1.0917 -0.4732 -0.1750 0.0503 1.0000 Uiso .
H83 H -1.1168 -0.3952 -0.1027 0.0503 1.0000 Uiso .
H91 H -0.6115 -0.3604 -0.2432 0.0393 1.0000 Uiso .
H101 H -0.5479 -0.1826 -0.3052 0.0456 1.0000 Uiso .
H102 H -0.7635 -0.2197 -0.3157 0.0456 1.0000 Uiso .
H103 H -0.7089 -0.1219 -0.2570 0.0456 1.0000 Uiso .
H111 H -0.3698 -0.2418 -0.1990 0.0562 1.0000 Uiso .
H112 H -0.4641 -0.3151 -0.1338 0.0562 1.0000 Uiso .
H113 H -0.5163 -0.1816 -0.1439 0.0562 1.0000 Uiso .
H131 H -1.0204 -0.0720 -0.0411 0.0264 1.0000 Uiso .
H141 H -0.6796 -0.0261 -0.0484 0.0353 1.0000 Uiso .
H151 H -0.9081 0.1133 0.0167 0.0425 1.0000 Uiso .
H152 H -0.7330 0.1838 -0.0159 0.0425 1.0000 Uiso .
H161 H -1.0271 0.2501 -0.0844 0.0373 1.0000 Uiso .
H171 H -1.1398 0.0686 -0.1564 0.0319 1.0000 Uiso .
H181 H -1.3445 0.1475 -0.0742 0.0429 1.0000 Uiso .
H182 H -1.3449 0.0101 -0.0653 0.0429 1.0000 Uiso .
H183 H -1.2352 0.0887 -0.0067 0.0429 1.0000 Uiso .
H191 H -0.8082 0.2240 -0.1947 0.0427 1.0000 Uiso .
H201 H -0.6121 0.0513 -0.1749 0.0418 1.0000 Uiso .

loop_
_atom_site_aniso_label
_atom_site_aniso_U_11
_atom_site_aniso_U_22
_atom_site_aniso_U_33
_atom_site_aniso_U_23
_atom_site_aniso_U_13
_atom_site_aniso_U_12
N1 0.0311(6) 0.0230(6) 0.0192(6) -0.0034(5) -0.0009(5) 0.0034(5)
C2 0.0319(8) 0.0242(7) 0.0219(7) -0.0043(6) -0.0008(6) 0.0040(6)
C3 0.0440(9) 0.0267(7) 0.0250(7) -0.0026(7) -0.0035(7) 0.0041(7)
O4 0.0511(7) 0.0251(5) 0.0243(5) 0.0001(5) -0.0051(5) 0.0081(6)
C5 0.0336(8) 0.0264(7) 0.0229(7) 0.0012(6) -0.0010(6) 0.0036(6)
O6 0.0516(8) 0.0333(6) 0.0221(5) -0.0021(5) -0.0043(5) 0.0041(6)
C7 0.0656(13) 0.0283(8) 0.0363(9) -0.0043(7) -0.0046(9) 0.0142(9)
C8 0.0529(11) 0.0326(9) 0.0412(9) -0.0038(8) 0.0021(9) -0.0096(9)
C9 0.0348(8) 0.0350(8) 0.0272(7) -0.0053(7) 0.0035(7) 0.0046(7)
C10 0.046(1) 0.0395(9) 0.0308(8) -0.0001(7) 0.0080(8) -0.0044(8)
C11 0.0304(9) 0.0726(14) 0.042(1) -0.003(1) 0.0018(8) 0.003(1)
C12 0.0236(6) 0.0236(7) 0.0255(7) -0.0002(6) 0.0008(6) -0.0009(6)
C13 0.0234(6) 0.0218(7) 0.0236(6) -0.0006(6) 0.0006(6) 0.0007(6)
C14 0.0271(7) 0.0302(8) 0.0325(8) -0.0043(7) -0.0043(6) -0.0033(6)
C15 0.0412(9) 0.0302(8) 0.0333(8) -0.0060(7) -0.0045(8) -0.0058(7)
C16 0.0389(8) 0.0226(7) 0.0351(8) -0.0003(6) -0.0004(8) -0.0018(7)
C17 0.0280(7) 0.0211(7) 0.0294(8) 0.0002(6) -0.0004(6) 0.0006(6)
C18 0.0305(8) 0.0316(8) 0.0450(9) 0.0032(8) 0.0064(8) 0.0062(7)
C19 0.0389(9) 0.0334(8) 0.0376(9) 0.0031(7) 0.0005(8) -0.0126(8)
C20 0.0276(8) 0.0391(9) 0.0395(9) -0.0031(8) 0.0034(7) -0.0099(7)
O21 0.0433(7) 0.0342(6) 0.0257(5) -0.0034(5) -0.0094(5) 0.0077(6)

loop_
_atom_type_symbol
_atom_type_scat_dispersion_real
_atom_type_scat_dispersion_imag
_atom_type_scat_Cromer_Mann_a1
_atom_type_scat_Cromer_Mann_b1
_atom_type_scat_Cromer_Mann_a2
_atom_type_scat_Cromer_Mann_b2
_atom_type_scat_Cromer_Mann_a3
_atom_type_scat_Cromer_Mann_b3
_atom_type_scat_Cromer_Mann_a4
_atom_type_scat_Cromer_Mann_b4
_atom_type_scat_Cromer_Mann_c
_atom_type_scat_source
'C ' 0.0033 0.0016 2.3100 20.8439 1.0200 10.2075 1.5886 0.5687 0.8650 51.6512 0.2156 International_Tables_Vol_IV_Table_2.2B
'H ' 0.0000 0.0000 0.4930 10.5109 0.3229 26.1257 0.1402 3.1424 0.0408 57.7998 0.0030 International_Tables_Vol_IV_Table_2.2B
'N ' 0.0061 0.0033 12.2126 0.0057 3.1322 9.8933 2.0125 28.9975 1.1663 0.5826 -11.5290 International_Tables_Vol_IV_Table_2.2B
'O ' 0.0106 0.0060 3.0485 13.2771 2.2868 5.7011 1.5463 0.3239 0.8670 32.9089 0.2508 International_Tables_Vol_IV_Table_2.2B

loop_
_geom_angle_atom_site_label_1
_geom_angle_site_symmetry_1
_geom_angle_atom_site_label_2
_geom_angle_site_symmetry_2
_geom_angle_atom_site_label_3
_geom_angle_site_symmetry_3
_geom_angle
_geom_angle_publ_flag
C2 . N1 . C5 . 110.28(12) yes
C2 . N1 . C12 . 121.65(12) yes
C5 . N1 . C12 . 127.46(13) yes
N1 . C2 . C3 . 99.75(12) yes
N1 . C2 . C9 . 112.02(13) yes
C3 . C2 . C9 . 117.13(14) yes
N1 . C2 . H21 . 115.107 no
C3 . C2 . H21 . 114.114 no
C9 . C2 . H21 . 99.550 no
C2 . C3 . O4 . 102.46(12) yes
C2 . C3 . C7 . 116.46(15) yes
O4 . C3 . C7 . 107.32(14) yes
C2 . C3 . C8 . 110.87(15) yes
O4 . C3 . C8 . 107.63(15) yes
C7 . C3 . C8 . 111.31(16) yes
C3 . O4 . C5 . 109.77(12) yes
N1 . C5 . O4 . 108.35(13) yes
N1 . C5 . O6 . 129.12(14) yes
O4 . C5 . O6 . 122.52(14) yes
C3 . C7 . H71 . 111.319 no
C3 . C7 . H72 . 110.485 no
H71 . C7 . H72 . 110.298 no
C3 . C7 . H73 . 108.964 no
H71 . C7 . H73 . 108.063 no
H72 . C7 . H73 . 107.596 no
C3 . C8 . H81 . 110.549 no
C3 . C8 . H82 . 110.950 no
H81 . C8 . H82 . 108.353 no
C3 . C8 . H83 . 110.360 no
H81 . C8 . H83 . 107.687 no
H82 . C8 . H83 . 108.851 no
C2 . C9 . C10 . 111.79(14) yes
C2 . C9 . C11 . 113.75(13) yes
C10 . C9 . C11 . 110.06(16) yes
C2 . C9 . H91 . 104.939 no
C10 . C9 . H91 . 110.572 no
C11 . C9 . H91 . 105.401 no
C9 . C10 . H101 . 110.288 no
C9 . C10 . H102 . 109.581 no
H101 . C10 . H102 . 108.851 no
C9 . C10 . H103 . 109.666 no
H101 . C10 . H103 . 109.610 no
H102 . C10 . H103 . 108.818 no
C9 . C11 . H111 . 110.898 no
C9 . C11 . H112 . 111.229 no
H111 . C11 . H112 . 109.773 no
C9 . C11 . H113 . 108.919 no
H111 . C11 . H113 . 108.027 no
H112 . C11 . H113 . 107.887 no
N1 . C12 . C13 . 117.80(12) yes
N1 . C12 . O21 . 118.15(14) yes
C13 . C12 . O21 . 124.01(14) yes
C12 . C13 . C14 . 112.06(13) yes
C12 . C13 . C17 . 114.57(12) yes
C14 . C13 . C17 . 103.18(12) yes
C12 . C13 . H131 . 102.696 no
C14 . C13 . H131 . 113.170 no
C17 . C13 . H131 . 111.537 no
C13 . C14 . C15 . 98.54(13) yes
C13 . C14 . C20 . 107.32(13) yes
C15 . C14 . C20 . 100.29(13) yes
C13 . C14 . H141 . 115.282 no
C15 . C14 . H141 . 119.799 no
C20 . C14 . H141 . 113.508 no
C14 . C15 . C16 . 93.61(13) yes
C14 . C15 . H151 . 113.478 no
C16 . C15 . H151 . 115.219 no
C14 . C15 . H152 . 112.400 no
C16 . C15 . H152 . 113.227 no
H151 . C15 . H152 . 108.439 no
C15 . C16 . C17 . 101.78(13) yes
C15 . C16 . C19 . 100.09(15) yes
C17 . C16 . C19 . 105.55(14) yes
C15 . C16 . H161 . 117.712 no
C17 . C16 . H161 . 112.487 no
C19 . C16 . H161 . 117.230 no
C13 . C17 . C16 . 102.15(12) yes
C13 . C17 . C18 . 113.21(13) yes
C16 . C17 . C18 . 113.41(14) yes
C13 . C17 . H171 . 111.678 no
C16 . C17 . H171 . 113.017 no
C18 . C17 . H171 . 103.722 no
C17 . C18 . H181 . 110.620 no
C17 . C18 . H182 . 111.099 no
H181 . C18 . H182 . 109.286 no
C17 . C18 . H183 . 109.143 no
H181 . C18 . H183 . 108.136 no
H182 . C18 . H183 . 108.482 no
C16 . C19 . C20 . 107.58(15) yes
C16 . C19 . H191 . 126.896 no
C20 . C19 . H191 . 125.520 no
C14 . C20 . C19 . 107.50(16) yes
C14 . C20 . H201 . 126.964 no
C19 . C20 . H201 . 125.467 no

loop_
_geom_bond_atom_site_label_1
_geom_bond_site_symmetry_1
_geom_bond_atom_site_label_2
_geom_bond_site_symmetry_2
_geom_bond_distance
_geom_bond_publ_flag
N1 . C2 . 1.4766(18) yes
N1 . C5 . 1.4034(19) yes
N1 . C12 . 1.405(2) yes
C2 . C3 . 1.539(2) yes
C2 . C9 . 1.543(2) yes
C2 . H21 . 1.007 no
C3 . O4 . 1.477(2) yes
C3 . C7 . 1.517(3) yes
C3 . C8 . 1.519(3) yes
O4 . C5 . 1.348(2) yes
C5 . O6 . 1.1977(19) yes
C7 . H71 . 0.992 no
C7 . H72 . 0.998 no
C7 . H73 . 1.026 no
C8 . H81 . 1.014 no
C8 . H82 . 1.000 no
C8 . H83 . 1.008 no
C9 . C10 . 1.530(2) yes
C9 . C11 . 1.530(3) yes
C9 . H91 . 1.013 no
C10 . H101 . 0.999 no
C10 . H102 . 1.009 no
C10 . H103 . 0.999 no
C11 . H111 . 0.997 no
C11 . H112 . 0.999 no
C11 . H113 . 1.021 no
C12 . C13 . 1.502(2) yes
C12 . O21 . 1.2155(19) yes
C13 . C14 . 1.580(2) yes
C13 . C17 . 1.551(2) yes
C13 . H131 . 1.017 no
C14 . C15 . 1.541(2) yes
C14 . C20 . 1.518(2) yes
C14 . H141 . 1.009 no
C15 . C16 . 1.540(3) yes
C15 . H151 . 0.998 no
C15 . H152 . 1.015 no
C16 . C17 . 1.568(2) yes
C16 . C19 . 1.509(3) yes
C16 . H161 . 1.023 no
C17 . C18 . 1.521(2) yes
C17 . H171 . 1.019 no
C18 . H181 . 1.003 no
C18 . H182 . 0.999 no
C18 . H183 . 1.013 no
C19 . C20 . 1.333(3) yes
C19 . H191 . 1.013 no
C20 . H201 . 1.018 no

loop_
_cod_related_entry_id
_cod_related_entry_database
_cod_related_entry_code
1 ChemSpider 17242779
